data_4117307
loop_
_publ_author_name
'Jian Xie'
'Akinori Okano'
'Joshua G. Pierce'
'Robert C. James'
'Simon Stamm'
'Christine M. Crane'
'Dale L. Boger'

_publ_section_title
;
 Total Synthesis of [\Y[C(=S)NH]Tpg4]Vancomycin Aglycon,
 [\Y[C(=NH)NH]Tpg4]Vancomycin Aglycon, and Related Key Compounds:
 Reengineering Vancomycin for Dual d-Ala-d-Ala and d-Ala-d-Lac Binding
;
_journal_name_full 'Journal of the American Chemical Society'
_journal_page_first 1284
_journal_page_last 1297
_journal_paper_doi 10.1021/ja209937s
_journal_volume 134
_journal_year 2012
_chemical_formula_sum 'C52 H65 Cl N4 O16 S'
_chemical_formula_weight 1069.59
_chemical_name_systematic
; 
 ? 
;
_space_group_IT_number 4
_symmetry_cell_setting monoclinic
_symmetry_space_group_name_Hall 'P 2yb'
_symmetry_space_group_name_H-M 'P 1 21 1'
_atom_sites_solution_hydrogens geom
_atom_sites_solution_primary direct
_atom_sites_solution_secondary difmap
_audit_creation_method SHELXL-97
_cell_angle_alpha 90.00
_cell_angle_beta 95.71(3)
_cell_angle_gamma 90.00
_cell_formula_units_Z 4
_cell_length_a 14.745(3)
_cell_length_b 13.978(3)
_cell_length_c 27.529(6)
_cell_measurement_reflns_used 9405
_cell_measurement_temperature 148(2)
_cell_measurement_theta_max 27.97
_cell_measurement_theta_min 2.42
_cell_volume 5646(2)
_computing_cell_refinement 'Bruker SMART'
_computing_data_collection 'Bruker SMART'
_computing_data_reduction 'Bruker SAINT+'
_computing_molecular_graphics 'Bruker SHELXTL'
_computing_publication_material 'Bruker SHELXTL'
_computing_structure_refinement 'SHELXL-97 (Sheldrick, 1997)'
_computing_structure_solution 'SHELXS-97 (Sheldrick, 1997)'
_diffrn_ambient_temperature 148(2)
_diffrn_measured_fraction_theta_full 0.993
_diffrn_measured_fraction_theta_max 0.993
_diffrn_measurement_device_type 'CCD area detector'
_diffrn_measurement_method 'phi and omega scans'
_diffrn_radiation_monochromator graphite
_diffrn_radiation_source 'fine-focus sealed tube'
_diffrn_radiation_type MoK\a
_diffrn_radiation_wavelength 0.71073
_diffrn_reflns_av_R_equivalents 0.0373
_diffrn_reflns_av_sigmaI/netI 0.0778
_diffrn_reflns_limit_h_max 17
_diffrn_reflns_limit_h_min -13
_diffrn_reflns_limit_k_max 15
_diffrn_reflns_limit_k_min -16
_diffrn_reflns_limit_l_max 31
_diffrn_reflns_limit_l_min -32
_diffrn_reflns_number 27680
_diffrn_reflns_theta_full 25.00
_diffrn_reflns_theta_max 25.00
_diffrn_reflns_theta_min 1.49
_diffrn_standards_decay_% 1
_exptl_absorpt_coefficient_mu 0.173
_exptl_absorpt_correction_T_max 0.9645
_exptl_absorpt_correction_T_min 0.9466
_exptl_absorpt_correction_type multi-scan
_exptl_absorpt_process_details 'SADABS (Sheldrick, 1999)'
_exptl_crystal_colour Colorless
_exptl_crystal_density_diffrn 1.258
_exptl_crystal_density_meas 0
_exptl_crystal_description Parallalepiped
_exptl_crystal_F_000 2264
_exptl_crystal_size_max 0.32
_exptl_crystal_size_mid 0.28
_exptl_crystal_size_min 0.21
_refine_diff_density_max 0.824
_refine_diff_density_min -0.333
_refine_diff_density_rms 0.091
_refine_ls_abs_structure_details 'Flack H D (1983), Acta Cryst. A39, 876-881'
_refine_ls_abs_structure_Flack -0.01(9)
_refine_ls_extinction_method none
_refine_ls_goodness_of_fit_ref 1.110
_refine_ls_hydrogen_treatment constr
_refine_ls_matrix_type full
_refine_ls_number_parameters 1387
_refine_ls_number_reflns 16833
_refine_ls_number_restraints 1
_refine_ls_restrained_S_all 1.110
_refine_ls_R_factor_all 0.1059
_refine_ls_R_factor_gt 0.0853
_refine_ls_shift/su_max 0.187
_refine_ls_shift/su_mean 0.020
_refine_ls_structure_factor_coef Fsqd
_refine_ls_weighting_details 'calc w=1/[\s^2^(Fo^2^)+(0.1300P)^2^+0.0000P] where P=(Fo^2^+2Fc^2^)/3'
_refine_ls_weighting_scheme calc
_refine_ls_wR_factor_gt 0.2130
_refine_ls_wR_factor_ref 0.2284
_reflns_number_gt 13194
_reflns_number_total 16833
_reflns_threshold_expression >2sigma(I)
_cod_data_source_file ja209937s_si_002.cif
_cod_data_source_block jianlt
_cod_original_cell_volume 5645.7(19)
_cod_database_code 4117307

loop_
_symmetry_equiv_pos_as_xyz
'x, y, z'
'-x, y+1/2, -z'

loop_
_atom_site_label
_atom_site_type_symbol
_atom_site_fract_x
_atom_site_fract_y
_atom_site_fract_z
_atom_site_U_iso_or_equiv
_atom_site_adp_type
_atom_site_occupancy
_atom_site_symmetry_multiplicity
_atom_site_calc_flag
_atom_site_refinement_flags
S1A S 0.93766(10) -0.11085(12) 0.74210(6) 0.0431(4) Uani 1 1 d .
Cl1A Cl 0.88980(11) -0.21033(14) 0.59415(7) 0.0581(5) Uani 1 1 d .
O1A O 0.7434(3) 0.3191(3) 0.65031(16) 0.0438(11) Uani 1 1 d .
O2A O 0.6293(2) 0.0592(3) 0.71819(13) 0.0398(10) Uani 1 1 d .
O3A O 0.6593(3) 0.1775(3) 0.55486(13) 0.0397(10) Uani 1 1 d .
H3A H 0.6164 0.1695 0.5724 0.048 Uiso 1 1 calc R
O4A O 0.6987(3) -0.2753(3) 0.60199(14) 0.0419(10) Uani 1 1 d .
O5A O 0.9688(3) 0.3950(4) 0.56467(17) 0.0645(14) Uani 1 1 d .
O6A O 0.9596(4) 0.5330(6) 0.5176(2) 0.098(2) Uani 1 1 d .
O7A O 1.1301(6) 0.7014(8) 0.5294(4) 0.143(4) Uani 1 1 d .
O8A O 1.2589(3) 0.4136(3) 0.65519(14) 0.0426(11) Uani 1 1 d .
O9A O 1.1358(3) 0.2144(3) 0.77621(14) 0.0382(10) Uani 1 1 d .
O10A O 0.9646(3) 0.3809(3) 0.78944(14) 0.0442(11) Uani 1 1 d .
O11A O 0.7223(3) -0.4672(3) 0.61879(16) 0.0461(11) Uani 1 1 d .
O12A O 0.7700(3) -0.5304(3) 0.71344(17) 0.0521(12) Uani 1 1 d .
H12A H 0.7602 -0.5618 0.6874 0.062 Uiso 1 1 calc R
O13A O 0.7365(3) -0.2590(3) 0.86720(15) 0.0451(11) Uani 1 1 d .
O14A O 0.8763(3) -0.3202(3) 0.88596(13) 0.0373(10) Uani 1 1 d .
N1A N 0.8831(3) 0.2762(4) 0.63102(16) 0.0334(11) Uani 1 1 d .
H1A H 0.9137 0.2322 0.6166 0.040 Uiso 1 1 calc R
N2A N 0.7737(3) -0.0400(4) 0.74983(15) 0.0334(11) Uani 1 1 d .
H2A H 0.7230 -0.0403 0.7642 0.040 Uiso 1 1 calc R
N3A N 0.6937(3) 0.1330(4) 0.65805(16) 0.0327(11) Uani 1 1 d .
H3A1 H 0.6405 0.1596 0.6492 0.039 Uiso 1 1 calc R
N4A N 0.8480(3) -0.2445(4) 0.81704(16) 0.0366(12) Uani 1 1 d .
H4A H 0.9068 -0.2508 0.8145 0.044 Uiso 1 1 calc R
C1A C 0.7960(4) 0.2588(5) 0.6366(2) 0.0361(14) Uani 1 1 d .
C2A C 0.9307(4) 0.3630(4) 0.6471(2) 0.0366(14) Uani 1 1 d .
H2A H 0.8960 0.3923 0.6727 0.044 Uiso 1 1 calc R
C3A C 1.0274(4) 0.3438(4) 0.6709(2) 0.0336(13) Uani 1 1 d .
C4A C 1.0396(4) 0.2876(4) 0.7141(2) 0.0312(13) Uani 1 1 d .
C5A C 0.9595(4) 0.2451(4) 0.73866(19) 0.0322(13) Uani 1 1 d .
C6A C 0.9207(4) 0.1589(4) 0.72412(18) 0.0290(12) Uani 1 1 d .
H6A H 0.9472 0.1222 0.7001 0.035 Uiso 1 1 calc R
C7A C 0.8438(4) 0.1240(4) 0.74361(19) 0.0326(13) Uani 1 1 d .
C8A C 0.7915(4) 0.0397(4) 0.71893(19) 0.0299(13) Uani 1 1 d .
H8A H 0.8254 0.0160 0.6916 0.036 Uiso 1 1 calc R
C9A C 0.6966(4) 0.0760(4) 0.69755(18) 0.0299(13) Uani 1 1 d .
C10A C 0.7663(4) 0.1571(4) 0.62790(19) 0.0330(13) Uani 1 1 d .
H10A H 0.8196 0.1160 0.6394 0.040 Uiso 1 1 calc R
C11A C 0.7362(4) 0.1268(5) 0.5748(2) 0.0371(15) Uani 1 1 d .
H11A H 0.7873 0.1416 0.5547 0.045 Uiso 1 1 calc R
C12A C 0.7236(4) 0.0173(5) 0.57506(19) 0.0345(14) Uani 1 1 d .
C13A C 0.8006(4) -0.0401(5) 0.5804(2) 0.0403(15) Uani 1 1 d .
H13A H 0.8591 -0.0126 0.5787 0.048 Uiso 1 1 calc R
C14A C 0.7929(4) -0.1349(5) 0.5881(2) 0.0414(16) Uani 1 1 d .
C15A C 0.7087(4) -0.1791(5) 0.5930(2) 0.0368(14) Uani 1 1 d .
C16A C 0.7248(4) -0.3039(4) 0.64913(19) 0.0319(13) Uani 1 1 d .
C17A C 0.7391(4) -0.2419(5) 0.6882(2) 0.0366(14) Uani 1 1 d .
H17A H 0.7275 -0.1756 0.6832 0.044 Uiso 1 1 calc R
C18A C 0.7702(4) -0.2744(4) 0.7346(2) 0.0326(13) Uani 1 1 d .
C19A C 0.7898(4) -0.2027(4) 0.7767(2) 0.0311(13) Uani 1 1 d .
H19A H 0.7306 -0.1847 0.7890 0.037 Uiso 1 1 calc R
C20A C 0.8318(4) -0.1138(5) 0.75749(19) 0.0341(13) Uani 1 1 d .
C21A C 0.9248(5) 0.4347(6) 0.6030(3) 0.060(2) Uani 1 1 d .
H21A H 0.8602 0.4478 0.5917 0.072 Uiso 1 1 calc R
H21B H 0.9542 0.4960 0.6134 0.072 Uiso 1 1 calc R
C22A C 0.9382(7) 0.4354(9) 0.5199(3) 0.099(4) Uani 1 1 d .
H22A H 0.8713 0.4274 0.5142 0.119 Uiso 1 1 calc R
H22B H 0.9660 0.4010 0.4937 0.119 Uiso 1 1 calc R
C23A C 1.0509(7) 0.5570(7) 0.5221(3) 0.080(3) Uani 1 1 d .
H23A H 1.0807 0.5350 0.5540 0.096 Uiso 1 1 calc R
H23B H 1.0820 0.5266 0.4958 0.096 Uiso 1 1 calc R
C24A C 1.0558(10) 0.6555(11) 0.5187(6) 0.146(6) Uani 1 1 d .
H24A H 1.0339 0.6725 0.4847 0.175 Uiso 1 1 calc R
H24B H 1.0108 0.6818 0.5396 0.175 Uiso 1 1 calc R
C25A C 1.1262(10) 0.7140(16) 0.5845(4) 0.181(9) Uani 1 1 d .
H25A H 1.1395 0.7808 0.5935 0.217 Uiso 1 1 calc R
H25B H 1.1714 0.6722 0.6022 0.217 Uiso 1 1 calc R
H25C H 1.0652 0.6973 0.5929 0.217 Uiso 1 1 calc R
C26A C 1.1025(4) 0.3820(4) 0.6520(2) 0.0358(14) Uani 1 1 d .
H26A H 1.0947 0.4187 0.6228 0.043 Uiso 1 1 calc R
C27A C 1.1900(4) 0.3675(4) 0.6755(2) 0.0344(14) Uani 1 1 d .
C28A C 1.2039(4) 0.3084(4) 0.7162(2) 0.0318(13) Uani 1 1 d .
H28A H 1.2637 0.2953 0.7308 0.038 Uiso 1 1 calc R
C29A C 1.1279(4) 0.2687(4) 0.7352(2) 0.0313(13) Uani 1 1 d .
C30A C 1.3467(4) 0.4106(5) 0.6810(2) 0.0446(16) Uani 1 1 d .
H30A H 1.3435 0.4339 0.7143 0.053 Uiso 1 1 calc R
H30B H 1.3883 0.4512 0.6644 0.053 Uiso 1 1 calc R
H30C H 1.3692 0.3446 0.6820 0.053 Uiso 1 1 calc R
C31A C 1.2244(4) 0.1909(5) 0.7981(3) 0.0479(17) Uani 1 1 d .
H31A H 1.2583 0.1580 0.7742 0.057 Uiso 1 1 calc R
H31B H 1.2193 0.1489 0.8262 0.057 Uiso 1 1 calc R
H31C H 1.2566 0.2496 0.8090 0.057 Uiso 1 1 calc R
C32A C 0.9231(4) 0.2973(4) 0.77626(19) 0.0346(14) Uani 1 1 d .
C33A C 0.8491(4) 0.2590(5) 0.7978(2) 0.0413(15) Uani 1 1 d .
H33A H 0.8261 0.2918 0.8242 0.050 Uiso 1 1 calc R
C34A C 0.8088(4) 0.1738(5) 0.7811(2) 0.0396(15) Uani 1 1 d .
H34A H 0.7573 0.1497 0.7953 0.047 Uiso 1 1 calc R
C35A C 0.9240(5) 0.4350(5) 0.8252(2) 0.058(2) Uani 1 1 d .
H35A H 0.8593 0.4454 0.8144 0.069 Uiso 1 1 calc R
H35B H 0.9549 0.4969 0.8297 0.069 Uiso 1 1 calc R
H35C H 0.9296 0.4001 0.8562 0.069 Uiso 1 1 calc R
C36A C 0.6398(4) -0.0241(5) 0.57632(19) 0.0348(14) Uani 1 1 d .
H36A H 0.5865 0.0141 0.5704 0.042 Uiso 1 1 calc R
C37A C 0.6314(4) -0.1199(5) 0.58594(19) 0.0361(14) Uani 1 1 d .
H37A H 0.5726 -0.1465 0.5879 0.043 Uiso 1 1 calc R
C38A C 0.7342(4) -0.4025(5) 0.6570(2) 0.0385(15) Uani 1 1 d .
C39A C 0.7603(4) -0.4365(5) 0.7036(2) 0.0386(15) Uani 1 1 d .
C40A C 0.7791(4) -0.3733(5) 0.7420(2) 0.0399(15) Uani 1 1 d .
H40A H 0.7983 -0.3972 0.7736 0.048 Uiso 1 1 calc R
C41A C 0.6311(5) -0.4872(6) 0.6034(3) 0.0517(18) Uani 1 1 d .
H41A H 0.6023 -0.5171 0.6302 0.062 Uiso 1 1 calc R
H41B H 0.6278 -0.5310 0.5755 0.062 Uiso 1 1 calc R
H41C H 0.5992 -0.4276 0.5938 0.062 Uiso 1 1 calc R
C42A C 0.8141(4) -0.2737(4) 0.8578(2) 0.0323(13) Uani 1 1 d .
C43A C 0.8564(4) -0.3601(5) 0.9337(2) 0.0447(16) Uani 1 1 d .
C44A C 0.8321(5) -0.2789(6) 0.9665(2) 0.0538(19) Uani 1 1 d .
H44A H 0.8794 -0.2294 0.9674 0.065 Uiso 1 1 calc R
H44B H 0.8280 -0.3033 0.9996 0.065 Uiso 1 1 calc R
H44C H 0.7734 -0.2514 0.9538 0.065 Uiso 1 1 calc R
C45A C 0.9477(5) -0.4023(5) 0.9523(2) 0.0529(19) Uani 1 1 d .
H45A H 0.9646 -0.4518 0.9297 0.063 Uiso 1 1 calc R
H45B H 0.9437 -0.4306 0.9846 0.063 Uiso 1 1 calc R
H45C H 0.9940 -0.3518 0.9548 0.063 Uiso 1 1 calc R
C46A C 0.7850(5) -0.4377(5) 0.9260(2) 0.0516(18) Uani 1 1 d .
H46A H 0.7258 -0.4088 0.9152 0.062 Uiso 1 1 calc R
H46B H 0.7807 -0.4721 0.9567 0.062 Uiso 1 1 calc R
H46C H 0.8020 -0.4825 0.9011 0.062 Uiso 1 1 calc R
S1B S 0.28562(10) 0.97600(13) 0.72171(5) 0.0409(4) Uani 1 1 d .
Cl1B Cl 0.27799(11) 0.67022(17) 0.69561(6) 0.0621(5) Uani 1 1 d .
O1B O 0.5256(3) 0.8556(4) 0.94617(15) 0.0525(13) Uani 1 1 d .
O2B O 0.6114(3) 0.9228(3) 0.80288(14) 0.0392(10) Uani 1 1 d .
O3B O 0.5503(3) 0.6261(4) 0.89062(17) 0.0518(12) Uani 1 1 d .
H3B H 0.5954 0.6610 0.8867 0.062 Uiso 1 1 calc R
O4B O 0.4585(3) 0.6530(3) 0.65699(15) 0.0434(11) Uani 1 1 d .
O5B O 0.3487(4) 0.8749(4) 1.06556(16) 0.0678(15) Uani 1 1 d .
O6B O 0.4214(4) 0.7925(5) 1.13208(19) 0.0767(17) Uani 1 1 d .
O7B O 0.4857(7) 0.7919(8) 1.2361(3) 0.147(4) Uani 1 1 d .
O8B O 0.0241(3) 0.8538(4) 1.00115(16) 0.0526(12) Uani 1 1 d .
O9B O 0.1311(3) 1.0560(3) 0.88001(14) 0.0393(10) Uani 1 1 d .
O10B O 0.3304(3) 1.1259(3) 0.96199(15) 0.0432(11) Uani 1 1 d .
O11B O 0.4102(3) 0.6567(4) 0.55789(16) 0.0521(12) Uani 1 1 d .
O12B O 0.3582(3) 0.8281(4) 0.51375(15) 0.0516(13) Uani 1 1 d .
H12B H 0.3010 0.8280 0.5098 0.062 Uiso 1 1 calc R
O13B O 0.5038(3) 1.1466(3) 0.60817(13) 0.0394(10) Uani 1 1 d .
O14B O 0.3617(3) 1.2123(3) 0.59441(14) 0.0380(10) Uani 1 1 d .
N1B N 0.3810(3) 0.8009(3) 0.94067(17) 0.0363(12) Uani 1 1 d .
H1B H 0.3437 0.7563 0.9280 0.044 Uiso 1 1 calc R
N2B N 0.4614(3) 0.9774(4) 0.75205(16) 0.0333(11) Uani 1 1 d .
H2B H 0.5165 0.9979 0.7477 0.040 Uiso 1 1 calc R
N3B N 0.5456(3) 0.8196(4) 0.85163(18) 0.0363(12) Uani 1 1 d .
H3B1 H 0.6001 0.7990 0.8628 0.044 Uiso 1 1 calc R
N4B N 0.3813(3) 1.0863(4) 0.64220(15) 0.0323(11) Uani 1 1 d .
H4B H 0.3230 1.0936 0.6457 0.039 Uiso 1 1 calc R
C1B C 0.4639(4) 0.8128(4) 0.9238(2) 0.0336(14) Uani 1 1 d .
C2B C 0.3534(4) 0.8624(5) 0.98000(18) 0.0371(15) Uani 1 1 d .
H2B H 0.3927 0.9208 0.9810 0.045 Uiso 1 1 calc R
C3B C 0.2553(4) 0.8948(4) 0.96600(18) 0.0318(13) Uani 1 1 d .
C4B C 0.2360(4) 0.9635(4) 0.92927(18) 0.0304(13) Uani 1 1 d .
C5B C 0.3110(3) 1.0057(4) 0.90255(18) 0.0263(12) Uani 1 1 d .
C6B C 0.3372(4) 0.9623(4) 0.86116(18) 0.0295(13) Uani 1 1 d .
H6B H 0.3036 0.9086 0.8481 0.035 Uiso 1 1 calc R
C7B C 0.4112(4) 0.9945(4) 0.83789(18) 0.0310(13) Uani 1 1 d .
C8B C 0.4471(4) 0.9322(5) 0.79822(19) 0.0334(14) Uani 1 1 d .
H8B H 0.4040 0.8775 0.7913 0.040 Uiso 1 1 calc R
C9B C 0.5427(4) 0.8903(5) 0.8178(2) 0.0377(14) Uani 1 1 d .
C10B C 0.4697(4) 0.7745(5) 0.8713(2) 0.0379(15) Uani 1 1 d .
H10B H 0.4137 0.7978 0.8513 0.045 Uiso 1 1 calc R
C11B C 0.4718(4) 0.6648(5) 0.8645(2) 0.0445(16) Uani 1 1 d .
H11B H 0.4165 0.6363 0.8771 0.053 Uiso 1 1 calc R
C12B C 0.4676(4) 0.6478(5) 0.8099(2) 0.0391(15) Uani 1 1 d .
C13B C 0.3861(4) 0.6568(5) 0.7821(2) 0.0466(17) Uani 1 1 d .
H13B H 0.3314 0.6631 0.7974 0.056 Uiso 1 1 calc R
C14B C 0.3829(4) 0.6568(5) 0.7304(2) 0.0406(15) Uani 1 1 d .
C15B C 0.4612(4) 0.6509(4) 0.7080(2) 0.0379(14) Uani 1 1 d .
C16B C 0.4388(4) 0.7397(5) 0.6359(2) 0.0356(14) Uani 1 1 d .
C17B C 0.4467(4) 0.8265(4) 0.6606(2) 0.0328(13) Uani 1 1 d .
H17B H 0.4700 0.8271 0.6941 0.039 Uiso 1 1 calc R
C18B C 0.4213(3) 0.9132(4) 0.63743(19) 0.0321(13) Uani 1 1 d .
C19B C 0.4307(4) 1.0075(5) 0.66674(19) 0.0352(14) Uani 1 1 d .
H19B H 0.4967 1.0250 0.6720 0.042 Uiso 1 1 calc R
C20B C 0.3961(4) 0.9891(4) 0.71641(19) 0.0301(13) Uani 1 1 d .
C21B C 0.3719(5) 0.8129(5) 1.0287(2) 0.0500(18) Uani 1 1 d .
H21C H 0.3353 0.7535 1.0290 0.060 Uiso 1 1 calc R
H21D H 0.4372 0.7955 1.0344 0.060 Uiso 1 1 calc R
C22B C 0.3398(6) 0.8285(7) 1.1099(3) 0.069(2) Uani 1 1 d .
H22C H 0.3143 0.8742 1.1325 0.083 Uiso 1 1 calc R
H22D H 0.2958 0.7753 1.1041 0.083 Uiso 1 1 calc R
C23B C 0.4802(7) 0.8648(8) 1.1548(3) 0.090(3) Uani 1 1 d .
H23C H 0.4675 0.9270 1.1383 0.108 Uiso 1 1 calc R
H23D H 0.5447 0.8478 1.1520 0.108 Uiso 1 1 calc R
C24B C 0.4639(16) 0.8724(13) 1.2076(4) 0.227(11) Uani 1 1 d .
H24C H 0.4999 0.9271 1.2221 0.272 Uiso 1 1 calc R
H24D H 0.3988 0.8875 1.2094 0.272 Uiso 1 1 calc R
C25B C 0.4300(9) 0.7978(14) 1.2749(4) 0.148(6) Uani 1 1 d .
H25D H 0.3779 0.7544 1.2686 0.178 Uiso 1 1 calc R
H25E H 0.4079 0.8636 1.2775 0.178 Uiso 1 1 calc R
H25F H 0.4655 0.7796 1.3055 0.178 Uiso 1 1 calc R
C26B C 0.1853(4) 0.8563(4) 0.9898(2) 0.0338(14) Uani 1 1 d .
H26B H 0.1989 0.8094 1.0144 0.041 Uiso 1 1 calc R
C27B C 0.0971(4) 0.8847(5) 0.9785(2) 0.0375(14) Uani 1 1 d .
C28B C 0.0754(4) 0.9527(5) 0.9415(2) 0.0366(14) Uani 1 1 d .
H28B H 0.0142 0.9726 0.9334 0.044 Uiso 1 1 calc R
C29B C 0.1446(4) 0.9900(4) 0.91706(19) 0.0340(14) Uani 1 1 d .
C30B C 0.0442(5) 0.7881(6) 1.0406(3) 0.063(2) Uani 1 1 d .
H30D H 0.0715 0.7300 1.0284 0.075 Uiso 1 1 calc R
H30E H -0.0121 0.7715 1.0547 0.075 Uiso 1 1 calc R
H30F H 0.0872 0.8177 1.0656 0.075 Uiso 1 1 calc R
C31B C 0.0395(4) 1.0781(6) 0.8619(3) 0.0468(17) Uani 1 1 d .
H31D H 0.0074 1.0191 0.8514 0.056 Uiso 1 1 calc R
H31E H 0.0395 1.1219 0.8341 0.056 Uiso 1 1 calc R
H31F H 0.0085 1.1084 0.8878 0.056 Uiso 1 1 calc R
C32B C 0.3577(4) 1.0873(4) 0.9200(2) 0.0348(14) Uani 1 1 d .
C33B C 0.4272(4) 1.1248(5) 0.8949(2) 0.0418(15) Uani 1 1 d .
H33B H 0.4557 1.1831 0.9056 0.050 Uiso 1 1 calc R
C34B C 0.4548(4) 1.0781(5) 0.8548(2) 0.0355(14) Uani 1 1 d .
H34B H 0.5038 1.1030 0.8387 0.043 Uiso 1 1 calc R
C35B C 0.3883(5) 1.1966(6) 0.9864(3) 0.057(2) Uani 1 1 d .
H35D H 0.4507 1.1719 0.9917 0.068 Uiso 1 1 calc R
H35E H 0.3663 1.2118 1.0180 0.068 Uiso 1 1 calc R
H35F H 0.3874 1.2546 0.9664 0.068 Uiso 1 1 calc R
C36B C 0.5470(4) 0.6376(5) 0.7866(2) 0.0432(16) Uani 1 1 d .
H36B H 0.6041 0.6310 0.8056 0.052 Uiso 1 1 calc R
C37B C 0.5432(4) 0.6370(5) 0.7359(2) 0.0446(16) Uani 1 1 d .
H37B H 0.5972 0.6271 0.7204 0.053 Uiso 1 1 calc R
C38B C 0.4098(4) 0.7406(5) 0.5850(2) 0.0392(15) Uani 1 1 d .
C39B C 0.3864(4) 0.8278(5) 0.5622(2) 0.0393(15) Uani 1 1 d .
C40B C 0.3914(4) 0.9123(5) 0.5881(2) 0.0380(15) Uani 1 1 d .
H40B H 0.3741 0.9706 0.5720 0.046 Uiso 1 1 calc R
C41B C 0.3374(5) 0.5918(6) 0.5636(3) 0.059(2) Uani 1 1 d .
H41D H 0.3382 0.5738 0.5981 0.071 Uiso 1 1 calc R
H41E H 0.3448 0.5344 0.5440 0.071 Uiso 1 1 calc R
H41F H 0.2792 0.6225 0.5528 0.071 Uiso 1 1 calc R
C42B C 0.4229(4) 1.1491(5) 0.61398(18) 0.0314(13) Uani 1 1 d .
C43B C 0.3806(4) 1.2687(5) 0.5504(2) 0.0425(16) Uani 1 1 d .
C44B C 0.4564(4) 1.3394(6) 0.5635(3) 0.0516(18) Uani 1 1 d .
H44D H 0.4633 1.3810 0.5354 0.062 Uiso 1 1 calc R
H44E H 0.5135 1.3049 0.5723 0.062 Uiso 1 1 calc R
H44F H 0.4416 1.3784 0.5912 0.062 Uiso 1 1 calc R
C45B C 0.4042(5) 1.1983(6) 0.5107(2) 0.0525(19) Uani 1 1 d .
H45D H 0.3543 1.1524 0.5041 0.063 Uiso 1 1 calc R
H45E H 0.4603 1.1639 0.5219 0.063 Uiso 1 1 calc R
H45F H 0.4130 1.2337 0.4808 0.063 Uiso 1 1 calc R
C46B C 0.2916(4) 1.3202(5) 0.5373(2) 0.0466(17) Uani 1 1 d .
H46D H 0.2448 1.2740 0.5252 0.056 Uiso 1 1 calc R
H46E H 0.2994 1.3679 0.5120 0.056 Uiso 1 1 calc R
H46F H 0.2729 1.3523 0.5664 0.056 Uiso 1 1 calc R
O1C O -0.0202(3) 0.1027(4) 0.60553(19) 0.0616(14) Uani 1 1 d .
C1C C 0.1283(6) 0.1514(9) 0.5954(5) 0.125(5) Uani 1 1 d .
H1C1 H 0.0980 0.2082 0.5806 0.150 Uiso 1 1 calc R
H1C2 H 0.1664 0.1222 0.5721 0.150 Uiso 1 1 calc R
H1C3 H 0.1666 0.1699 0.6250 0.150 Uiso 1 1 calc R
C2C C 0.0592(5) 0.0820(7) 0.6079(4) 0.078(3) Uani 1 1 d .
C3C C 0.0937(8) -0.0235(10) 0.6178(6) 0.149(6) Uani 1 1 d .
H3C1 H 0.0810 -0.0431 0.6506 0.179 Uiso 1 1 calc R
H3C2 H 0.1595 -0.0265 0.6153 0.179 Uiso 1 1 calc R
H3C3 H 0.0621 -0.0664 0.5935 0.179 Uiso 1 1 calc R
O1D O 0.2484(3) 0.7309(4) 0.86200(18) 0.0603(14) Uani 1 1 d .
C1D C 0.1487(6) 0.8171(7) 0.8038(5) 0.107(4) Uani 1 1 d .
H1D1 H 0.1256 0.8801 0.8120 0.128 Uiso 1 1 calc R
H1D2 H 0.1017 0.7829 0.7828 0.128 Uiso 1 1 calc R
H1D3 H 0.2031 0.8249 0.7864 0.128 Uiso 1 1 calc R
C2D C 0.1731(5) 0.7596(6) 0.8508(3) 0.062(2) Uani 1 1 d .
C3D C 0.1001(7) 0.7360(11) 0.8812(4) 0.133(5) Uani 1 1 d .
H3D1 H 0.0654 0.6812 0.8671 0.159 Uiso 1 1 calc R
H3D2 H 0.0594 0.7912 0.8826 0.159 Uiso 1 1 calc R
H3D3 H 0.1267 0.7200 0.9142 0.159 Uiso 1 1 calc R
O1E O 0.0061(4) 0.6322(4) 0.78922(18) 0.0632(14) Uani 1 1 d .
C1E C 0.0139(7) 0.6280(10) 0.7047(3) 0.101(4) Uani 1 1 d .
H1E1 H -0.0256 0.6844 0.7045 0.121 Uiso 1 1 calc R
H1E2 H -0.0200 0.5748 0.6884 0.121 Uiso 1 1 calc R
H1E3 H 0.0671 0.6427 0.6874 0.121 Uiso 1 1 calc R
C2E C 0.0440(5) 0.6013(6) 0.7553(3) 0.0537(19) Uani 1 1 d .
C3E C 0.1242(6) 0.5328(6) 0.7650(3) 0.069(2) Uani 1 1 d .
H3E1 H 0.1537 0.5433 0.7981 0.083 Uiso 1 1 calc R
H3E2 H 0.1682 0.5442 0.7413 0.083 Uiso 1 1 calc R
H3E3 H 0.1022 0.4667 0.7620 0.083 Uiso 1 1 calc R
O1F O 0.8048(7) 0.1170(7) 0.9356(4) 0.164(4) Uani 1 1 d .
C1F C 0.6717(12) 0.0274(17) 0.9367(11) 0.301(17) Uani 1 1 d .
H1F1 H 0.6627 0.0616 0.9669 0.361 Uiso 1 1 calc R
H1F2 H 0.6657 -0.0415 0.9419 0.361 Uiso 1 1 calc R
H1F3 H 0.6257 0.0482 0.9107 0.361 Uiso 1 1 calc R
C2F C 0.7676(8) 0.0494(8) 0.9218(4) 0.093(3) Uani 1 1 d .
C3F C 0.8041(7) -0.0208(9) 0.8876(4) 0.102(4) Uani 1 1 d .
H3F1 H 0.8546 0.0084 0.8723 0.122 Uiso 1 1 calc R
H3F2 H 0.7556 -0.0386 0.8622 0.122 Uiso 1 1 calc R
H3F3 H 0.8258 -0.0780 0.9057 0.122 Uiso 1 1 calc R
O1W O 0.4577(8) 0.4999(8) 0.9579(3) 0.153(4) Uani 1 1 d .
O2W O 0.1888(17) 0.367(3) 0.9009(7) 0.183(14) Uani 0.33 1 d P
O3W O 0.3075(10) 0.4089(12) 0.9052(6) 0.154(6) Uani 0.67 1 d P

loop_
_atom_site_aniso_label
_atom_site_aniso_U_11
_atom_site_aniso_U_22
_atom_site_aniso_U_33
_atom_site_aniso_U_23
_atom_site_aniso_U_13
_atom_site_aniso_U_12
S1A 0.0291(7) 0.0461(9) 0.0553(9) 0.0207(8) 0.0097(7) -0.0010(7)
Cl1A 0.0366(8) 0.0599(11) 0.0781(12) 0.0004(10) 0.0077(8) 0.0105(8)
O1A 0.031(2) 0.041(2) 0.057(3) 0.004(2) -0.002(2) 0.0058(19)
O2A 0.025(2) 0.062(3) 0.033(2) 0.008(2) 0.0056(16) -0.0124(19)
O3A 0.034(2) 0.053(3) 0.032(2) 0.0178(19) 0.0019(17) 0.005(2)
O4A 0.049(2) 0.046(3) 0.030(2) -0.0015(19) 0.0008(18) -0.003(2)
O5A 0.070(3) 0.077(4) 0.046(3) 0.017(3) 0.008(2) -0.002(3)
O6A 0.087(4) 0.120(6) 0.094(4) 0.064(4) 0.043(3) 0.029(4)
O7A 0.114(6) 0.125(8) 0.190(9) 0.023(7) 0.019(6) -0.006(6)
O8A 0.042(2) 0.054(3) 0.033(2) 0.0024(19) 0.0074(18) -0.019(2)
O9A 0.037(2) 0.041(2) 0.036(2) 0.0160(18) 0.0046(17) -0.0011(18)
O10A 0.050(2) 0.048(3) 0.035(2) -0.007(2) 0.0051(19) -0.005(2)
O11A 0.041(2) 0.046(3) 0.049(3) -0.010(2) -0.004(2) 0.006(2)
O12A 0.057(3) 0.039(3) 0.058(3) -0.002(2) -0.006(2) 0.013(2)
O13A 0.036(2) 0.059(3) 0.042(2) 0.015(2) 0.0106(18) -0.001(2)
O14A 0.033(2) 0.048(3) 0.0305(19) 0.0141(19) 0.0011(16) 0.0015(19)
N1A 0.031(2) 0.039(3) 0.030(2) 0.009(2) 0.0057(19) 0.001(2)
N2A 0.032(2) 0.043(3) 0.026(2) 0.004(2) 0.0077(19) -0.011(2)
N3A 0.026(2) 0.042(3) 0.030(2) 0.002(2) -0.0012(19) 0.002(2)
N4A 0.032(3) 0.046(3) 0.031(2) 0.013(2) 0.002(2) 0.001(2)
C1A 0.034(3) 0.046(4) 0.029(3) 0.015(3) 0.005(2) 0.006(3)
C2A 0.041(3) 0.032(3) 0.038(3) 0.007(3) 0.007(3) 0.001(3)
C3A 0.038(3) 0.032(3) 0.032(3) 0.006(2) 0.004(2) -0.001(3)
C4A 0.035(3) 0.026(3) 0.033(3) 0.000(2) 0.003(2) -0.001(2)
C5A 0.026(3) 0.043(3) 0.028(3) 0.013(3) 0.004(2) -0.003(3)
C6A 0.034(3) 0.031(3) 0.022(2) 0.011(2) 0.003(2) -0.001(2)
C7A 0.031(3) 0.037(3) 0.031(3) 0.011(2) 0.006(2) 0.008(2)
C8A 0.025(3) 0.042(3) 0.023(3) 0.009(2) 0.002(2) -0.009(2)
C9A 0.033(3) 0.032(3) 0.025(3) 0.003(2) 0.005(2) -0.013(2)
C10A 0.023(3) 0.044(4) 0.031(3) 0.014(3) 0.001(2) 0.001(2)
C11A 0.026(3) 0.058(4) 0.029(3) 0.012(3) 0.010(2) -0.002(3)
C12A 0.035(3) 0.046(4) 0.025(3) -0.004(2) 0.014(2) -0.003(3)
C13A 0.031(3) 0.060(4) 0.032(3) -0.002(3) 0.008(2) -0.012(3)
C14A 0.026(3) 0.067(5) 0.031(3) 0.002(3) 0.002(2) 0.011(3)
C15A 0.044(3) 0.040(4) 0.027(3) -0.003(2) 0.004(3) -0.006(3)
C16A 0.032(3) 0.036(3) 0.028(3) -0.003(2) 0.005(2) -0.003(2)
C17A 0.029(3) 0.037(3) 0.043(3) 0.008(3) 0.004(3) 0.006(3)
C18A 0.024(3) 0.039(3) 0.036(3) 0.004(3) 0.007(2) -0.005(2)
C19A 0.024(3) 0.032(3) 0.038(3) 0.007(3) 0.004(2) -0.004(2)
C20A 0.033(3) 0.040(3) 0.029(3) 0.005(3) -0.001(2) 0.002(3)
C21A 0.052(4) 0.069(5) 0.058(4) 0.036(4) 0.004(3) 0.002(4)
C22A 0.098(7) 0.131(10) 0.068(6) 0.053(6) 0.004(5) -0.019(6)
C23A 0.104(7) 0.072(6) 0.070(5) 0.023(5) 0.040(5) -0.004(5)
C24A 0.171(12) 0.123(12) 0.159(12) -0.018(10) 0.095(10) -0.047(10)
C25A 0.139(11) 0.33(2) 0.073(7) 0.050(10) 0.014(7) 0.116(14)
C26A 0.042(3) 0.035(3) 0.030(3) 0.000(3) 0.001(2) -0.013(3)
C27A 0.039(3) 0.033(3) 0.032(3) -0.004(2) 0.009(2) -0.013(3)
C28A 0.029(3) 0.032(3) 0.035(3) 0.002(2) 0.007(2) -0.002(2)
C29A 0.040(3) 0.018(3) 0.037(3) 0.001(2) 0.008(2) -0.005(2)
C30A 0.040(3) 0.048(4) 0.046(3) 0.000(3) 0.009(3) -0.019(3)
C31A 0.041(4) 0.044(4) 0.058(4) 0.019(3) 0.000(3) -0.003(3)
C32A 0.038(3) 0.038(3) 0.025(3) 0.006(3) -0.007(2) -0.005(3)
C33A 0.041(3) 0.051(4) 0.033(3) 0.004(3) 0.015(3) 0.008(3)
C34A 0.039(3) 0.052(4) 0.030(3) -0.001(3) 0.010(2) -0.011(3)
C35A 0.082(5) 0.049(4) 0.044(4) -0.016(3) 0.016(4) -0.009(4)
C36A 0.030(3) 0.050(4) 0.025(3) 0.000(3) 0.003(2) -0.002(3)
C37A 0.027(3) 0.055(4) 0.027(3) -0.005(3) 0.006(2) -0.008(3)
C38A 0.020(3) 0.046(4) 0.048(4) -0.008(3) -0.002(2) -0.002(3)
C39A 0.032(3) 0.039(4) 0.044(3) -0.002(3) 0.001(3) 0.008(3)
C40A 0.033(3) 0.050(4) 0.037(3) 0.011(3) 0.008(3) -0.001(3)
C41A 0.047(4) 0.054(4) 0.053(4) -0.003(3) -0.002(3) -0.003(3)
C42A 0.033(3) 0.025(3) 0.039(3) 0.000(3) 0.004(3) -0.009(2)
C43A 0.053(4) 0.051(4) 0.032(3) 0.017(3) 0.011(3) -0.004(3)
C44A 0.062(4) 0.065(5) 0.036(3) 0.004(3) 0.010(3) -0.006(4)
C45A 0.065(5) 0.051(4) 0.040(3) 0.015(3) -0.008(3) -0.013(4)
C46A 0.056(4) 0.057(4) 0.041(3) 0.019(3) -0.002(3) -0.022(3)
S1B 0.0288(7) 0.0628(11) 0.0319(7) 0.0026(7) 0.0067(6) -0.0093(7)
Cl1B 0.0318(8) 0.1014(16) 0.0526(10) -0.0013(10) 0.0014(7) -0.0065(9)
O1B 0.041(2) 0.081(4) 0.035(2) 0.022(2) -0.002(2) -0.001(2)
O2B 0.027(2) 0.056(3) 0.036(2) 0.006(2) 0.0088(17) -0.0030(18)
O3B 0.046(3) 0.048(3) 0.060(3) 0.008(2) -0.001(2) 0.002(2)
O4B 0.044(2) 0.045(3) 0.043(2) -0.010(2) 0.0119(19) -0.006(2)
O5B 0.101(4) 0.068(4) 0.031(2) 0.002(2) -0.007(2) 0.022(3)
O6B 0.093(4) 0.082(4) 0.051(3) -0.001(3) -0.016(3) 0.019(4)
O7B 0.211(9) 0.159(8) 0.063(4) -0.022(5) -0.023(5) 0.034(7)
O8B 0.062(3) 0.059(3) 0.041(2) 0.009(2) 0.022(2) -0.011(2)
O9B 0.032(2) 0.049(3) 0.038(2) 0.011(2) 0.0114(17) 0.0048(19)
O10B 0.042(2) 0.048(3) 0.040(2) -0.017(2) 0.0074(19) -0.005(2)
O11B 0.056(3) 0.057(3) 0.044(2) -0.018(2) 0.010(2) -0.004(2)
O12B 0.047(3) 0.076(3) 0.032(2) -0.008(2) 0.001(2) 0.000(3)
O13B 0.029(2) 0.058(3) 0.033(2) 0.009(2) 0.0070(16) -0.0056(19)
O14B 0.029(2) 0.050(3) 0.035(2) 0.0068(19) 0.0080(17) -0.0012(19)
N1B 0.046(3) 0.028(3) 0.037(3) 0.003(2) 0.011(2) -0.005(2)
N2B 0.030(2) 0.040(3) 0.029(2) -0.002(2) 0.005(2) -0.011(2)
N3B 0.030(2) 0.040(3) 0.040(3) 0.004(2) 0.005(2) 0.004(2)
N4B 0.019(2) 0.050(3) 0.028(2) 0.003(2) 0.0034(18) -0.002(2)
C1B 0.028(3) 0.036(3) 0.034(3) 0.019(3) -0.007(2) 0.008(3)
C2B 0.046(3) 0.044(4) 0.021(3) 0.003(3) 0.003(2) -0.002(3)
C3B 0.046(3) 0.030(3) 0.020(2) -0.006(2) 0.004(2) -0.001(3)
C4B 0.036(3) 0.038(3) 0.018(2) -0.002(2) 0.004(2) 0.003(3)
C5B 0.024(3) 0.033(3) 0.022(3) 0.007(2) 0.003(2) 0.008(2)
C6B 0.033(3) 0.034(3) 0.018(2) 0.004(2) -0.011(2) -0.005(2)
C7B 0.032(3) 0.037(3) 0.024(3) 0.010(2) 0.001(2) 0.004(2)
C8B 0.030(3) 0.045(4) 0.026(3) 0.002(3) 0.008(2) -0.001(3)
C9B 0.031(3) 0.053(4) 0.030(3) -0.003(3) 0.008(2) 0.000(3)
C10B 0.033(3) 0.048(4) 0.032(3) 0.009(3) 0.005(2) 0.000(3)
C11B 0.038(3) 0.050(4) 0.045(4) 0.006(3) 0.003(3) 0.005(3)
C12B 0.032(3) 0.036(3) 0.049(3) 0.003(3) 0.001(3) -0.003(3)
C13B 0.035(3) 0.052(4) 0.053(4) -0.001(3) 0.007(3) 0.000(3)
C14B 0.037(3) 0.038(4) 0.046(3) -0.003(3) 0.001(3) -0.006(3)
C15B 0.039(3) 0.031(3) 0.045(3) -0.004(3) 0.013(3) -0.010(3)
C16B 0.028(3) 0.038(4) 0.041(3) -0.004(3) 0.007(2) 0.000(3)
C17B 0.031(3) 0.043(4) 0.025(3) -0.007(2) 0.005(2) 0.001(3)
C18B 0.021(3) 0.046(4) 0.029(3) 0.001(3) 0.004(2) -0.007(2)
C19B 0.027(3) 0.055(4) 0.024(3) 0.002(3) 0.003(2) -0.011(3)
C20B 0.036(3) 0.027(3) 0.027(3) -0.006(2) 0.002(2) -0.004(2)
C21B 0.063(4) 0.052(4) 0.035(3) 0.011(3) 0.006(3) 0.012(3)
C22B 0.077(5) 0.078(6) 0.051(4) 0.000(4) -0.002(4) 0.020(5)
C23B 0.091(7) 0.089(7) 0.084(6) 0.006(6) -0.025(5) 0.026(6)
C24B 0.48(3) 0.123(13) 0.049(6) 0.017(7) -0.105(11) -0.024(17)
C25B 0.128(10) 0.229(18) 0.093(8) -0.029(10) 0.043(7) -0.074(11)
C26B 0.050(4) 0.025(3) 0.027(3) -0.002(2) 0.008(3) 0.000(3)
C27B 0.050(3) 0.034(3) 0.031(3) -0.006(3) 0.016(3) -0.008(3)
C28B 0.036(3) 0.042(4) 0.033(3) -0.001(3) 0.006(2) 0.001(3)
C29B 0.042(3) 0.038(3) 0.024(3) 0.003(2) 0.007(2) 0.000(3)
C30B 0.069(5) 0.072(5) 0.049(4) 0.006(4) 0.021(4) -0.021(4)
C31B 0.029(3) 0.057(4) 0.055(4) 0.008(3) 0.009(3) -0.001(3)
C32B 0.032(3) 0.035(3) 0.037(3) -0.001(3) 0.001(2) 0.014(3)
C33B 0.038(3) 0.042(4) 0.046(3) -0.010(3) 0.006(3) -0.010(3)
C34B 0.025(3) 0.042(4) 0.040(3) 0.005(3) 0.006(2) -0.002(3)
C35B 0.049(4) 0.071(5) 0.052(4) -0.024(4) 0.012(3) -0.009(4)
C36B 0.038(3) 0.042(4) 0.051(4) 0.004(3) 0.006(3) 0.000(3)
C37B 0.028(3) 0.047(4) 0.060(4) -0.010(3) 0.008(3) -0.005(3)
C38B 0.034(3) 0.042(4) 0.044(3) -0.018(3) 0.017(3) 0.001(3)
C39B 0.027(3) 0.057(4) 0.034(3) -0.007(3) 0.002(2) -0.001(3)
C40B 0.033(3) 0.049(4) 0.032(3) -0.008(3) 0.007(2) -0.005(3)
C41B 0.056(4) 0.056(5) 0.064(5) -0.019(4) -0.004(4) -0.009(4)
C42B 0.025(3) 0.048(4) 0.019(2) -0.003(3) -0.002(2) -0.004(3)
C43B 0.041(3) 0.051(4) 0.036(3) 0.014(3) 0.004(3) 0.005(3)
C44B 0.038(4) 0.063(5) 0.053(4) 0.020(4) 0.004(3) -0.003(3)
C45B 0.046(4) 0.079(5) 0.031(3) 0.009(3) -0.005(3) 0.010(4)
C46B 0.044(4) 0.058(4) 0.037(3) 0.009(3) 0.002(3) 0.004(3)
O1C 0.029(2) 0.079(4) 0.078(3) -0.011(3) 0.008(2) -0.003(2)
C1C 0.050(5) 0.122(8) 0.212(11) -0.106(8) 0.060(6) -0.031(5)
C2C 0.041(4) 0.083(6) 0.111(7) -0.035(6) 0.010(4) -0.002(4)
C3C 0.094(8) 0.110(11) 0.225(16) 0.017(11) -0.071(9) 0.006(8)
O1D 0.046(3) 0.068(3) 0.067(3) -0.018(3) 0.003(2) 0.009(3)
C1D 0.068(6) 0.050(5) 0.195(12) 0.033(7) -0.028(7) -0.015(5)
C2D 0.043(4) 0.047(4) 0.095(6) -0.019(4) 0.004(4) -0.008(3)
C3D 0.081(6) 0.195(13) 0.133(8) -0.103(9) 0.061(6) -0.069(7)
O1E 0.077(3) 0.050(3) 0.066(3) -0.003(3) 0.023(3) 0.000(3)
C1E 0.086(7) 0.144(11) 0.076(6) -0.005(7) 0.029(5) 0.002(7)
C2E 0.054(4) 0.062(5) 0.049(4) -0.019(3) 0.019(3) -0.014(4)
C3E 0.072(5) 0.052(5) 0.088(6) -0.010(4) 0.024(5) -0.014(4)
O1F 0.169(9) 0.103(7) 0.218(10) -0.060(7) 0.014(7) -0.070(6)
C1F 0.139(15) 0.166(19) 0.60(5) -0.18(3) 0.05(2) -0.023(13)
C2F 0.097(7) 0.070(7) 0.113(8) -0.008(6) 0.010(6) -0.036(6)
C3F 0.096(7) 0.104(9) 0.099(7) -0.011(7) -0.013(6) -0.029(7)
O1W 0.229(11) 0.125(8) 0.096(5) 0.026(6) -0.027(6) 0.020(7)
O2W 0.143(17) 0.34(4) 0.076(12) 0.080(18) 0.070(12) 0.16(2)
O3W 0.143(12) 0.131(13) 0.191(14) 0.028(11) 0.034(10) 0.005(10)

loop_
_atom_type_symbol
_atom_type_description
_atom_type_scat_dispersion_real
_atom_type_scat_dispersion_imag
_atom_type_scat_source
C C 0.0033 0.0016 'International Tables Vol C Tables 4.2.6.8 and 6.1.1.4'
H H 0.0000 0.0000 'International Tables Vol C Tables 4.2.6.8 and 6.1.1.4'
N N 0.0061 0.0033 'International Tables Vol C Tables 4.2.6.8 and 6.1.1.4'
O O 0.0106 0.0060 'International Tables Vol C Tables 4.2.6.8 and 6.1.1.4'
S S 0.1246 0.1234 'International Tables Vol C Tables 4.2.6.8 and 6.1.1.4'
Cl Cl 0.1484 0.1585 'International Tables Vol C Tables 4.2.6.8 and 6.1.1.4'

loop_
_geom_angle_atom_site_label_1
_geom_angle_atom_site_label_2
_geom_angle_atom_site_label_3
_geom_angle
C15A O4A C16A 115.4(4)
C22A O5A C21A 111.7(7)
C23A O6A C22A 117.0(8)
C24A O7A C25A 99.8(12)
C27A O8A C30A 117.4(5)
C29A O9A C31A 118.7(4)
C32A O10A C35A 115.8(5)
C38A O11A C41A 113.9(5)
C42A O14A C43A 121.4(5)
C1A N1A C2A 124.2(5)
C20A N2A C8A 122.4(5)
C9A N3A C10A 129.0(5)
C42A N4A C19A 121.4(5)
O1A C1A N1A 123.7(6)
O1A C1A C10A 121.0(5)
N1A C1A C10A 115.1(5)
N1A C2A C3A 112.7(5)
N1A C2A C21A 108.1(5)
C3A C2A C21A 114.9(5)
C26A C3A C4A 119.4(5)
C26A C3A C2A 121.3(5)
C4A C3A C2A 119.3(5)
C29A C4A C3A 119.1(5)
C29A C4A C5A 118.0(5)
C3A C4A C5A 122.9(5)
C6A C5A C32A 119.2(5)
C6A C5A C4A 121.7(5)
C32A C5A C4A 119.1(5)
C5A C6A C7A 121.8(5)
C34A C7A C6A 119.3(6)
C34A C7A C8A 120.6(5)
C6A C7A C8A 119.6(5)
N2A C8A C7A 116.5(4)
N2A C8A C9A 105.5(4)
C7A C8A C9A 108.3(5)
O2A C9A N3A 122.0(5)
O2A C9A C8A 120.6(5)
N3A C9A C8A 117.2(4)
N3A C10A C1A 110.3(5)
N3A C10A C11A 108.5(4)
C1A C10A C11A 117.6(5)
O3A C11A C12A 114.3(5)
O3A C11A C10A 112.1(5)
C12A C11A C10A 106.9(5)
C36A C12A C13A 119.0(6)
C36A C12A C11A 121.9(5)
C13A C12A C11A 118.6(5)
C14A C13A C12A 120.3(5)
C13A C14A C15A 122.5(6)
C13A C14A Cl1A 121.3(5)
C15A C14A Cl1A 116.2(5)
O4A C15A C37A 120.0(5)
O4A C15A C14A 123.9(6)
C37A C15A C14A 116.0(6)
O4A C16A C17A 124.0(5)
O4A C16A C38A 116.5(5)
C17A C16A C38A 119.5(5)
C16A C17A C18A 121.4(6)
C17A C18A C40A 118.2(6)
C17A C18A C19A 120.0(5)
C40A C18A C19A 121.7(5)
N4A C19A C20A 111.6(4)
N4A C19A C18A 111.4(5)
C20A C19A C18A 109.0(4)
N2A C20A C19A 114.3(5)
N2A C20A S1A 122.8(5)
C19A C20A S1A 122.7(4)
O5A C21A C2A 109.5(6)
O5A C22A O6A 112.4(9)
C24A C23A O6A 107.0(10)
O7A C24A C23A 122.2(15)
C3A C26A C27A 120.6(5)
O8A C27A C28A 123.6(5)
O8A C27A C26A 115.6(5)
C28A C27A C26A 120.8(5)
C29A C28A C27A 118.5(5)
O9A C29A C28A 121.9(5)
O9A C29A C4A 116.8(5)
C28A C29A C4A 121.3(5)
O10A C32A C33A 124.6(5)
O10A C32A C5A 116.6(5)
C33A C32A C5A 118.8(6)
C34A C33A C32A 120.9(5)
C7A C34A C33A 119.9(5)
C12A C36A C37A 121.1(6)
C36A C37A C15A 120.9(5)
O11A C38A C39A 118.8(6)
O11A C38A C16A 121.5(6)
C39A C38A C16A 119.6(6)
O12A C39A C38A 122.3(6)
O12A C39A C40A 117.5(5)
C38A C39A C40A 120.2(6)
C39A C40A C18A 120.7(6)
O13A C42A O14A 125.2(5)
O13A C42A N4A 124.5(5)
O14A C42A N4A 110.3(5)
O14A C43A C45A 101.5(5)
O14A C43A C46A 110.0(5)
C45A C43A C46A 110.7(6)
O14A C43A C44A 109.0(5)
C45A C43A C44A 110.2(6)
C46A C43A C44A 114.7(6)
C16B O4B C15B 115.4(5)
C21B O5B C22B 113.3(6)
C22B O6B C23B 113.4(7)
C24B O7B C25B 105.1(14)
C27B O8B C30B 115.8(5)
C29B O9B C31B 117.8(5)
C32B O10B C35B 117.3(5)
C38B O11B C41B 115.7(5)
C42B O14B C43B 120.1(4)
C1B N1B C2B 120.3(5)
C20B N2B C8B 123.2(5)
C9B N3B C10B 127.3(5)
C42B N4B C19B 121.5(5)
O1B C1B N1B 122.9(6)
O1B C1B C10B 122.5(5)
N1B C1B C10B 114.3(5)
N1B C2B C21B 110.3(5)
N1B C2B C3B 108.2(4)
C21B C2B C3B 116.3(5)
C26B C3B C4B 120.0(5)
C26B C3B C2B 119.8(5)
C4B C3B C2B 120.2(5)
C3B C4B C29B 118.2(5)
C3B C4B C5B 120.9(5)
C29B C4B C5B 120.8(5)
C6B C5B C32B 118.4(5)
C6B C5B C4B 120.6(5)
C32B C5B C4B 120.9(5)
C5B C6B C7B 122.3(5)
C6B C7B C34B 118.3(5)
C6B C7B C8B 119.1(5)
C34B C7B C8B 122.4(5)
N2B C8B C7B 117.8(5)
N2B C8B C9B 105.0(4)
C7B C8B C9B 109.2(4)
O2B C9B N3B 122.2(5)
O2B C9B C8B 119.5(6)
N3B C9B C8B 118.3(5)
N3B C10B C11B 111.3(5)
N3B C10B C1B 108.5(5)
C11B C10B C1B 117.3(5)
O3B C11B C12B 113.3(5)
O3B C11B C10B 110.1(5)
C12B C11B C10B 106.0(5)
C13B C12B C36B 119.0(6)
C13B C12B C11B 119.1(5)
C36B C12B C11B 121.2(5)
C12B C13B C14B 120.1(6)
C15B C14B C13B 120.5(6)
C15B C14B Cl1B 120.2(5)
C13B C14B Cl1B 119.3(5)
C14B C15B C37B 119.4(6)
C14B C15B O4B 120.6(5)
C37B C15B O4B 119.8(5)
O4B C16B C17B 124.4(5)
O4B C16B C38B 117.2(5)
C17B C16B C38B 118.5(6)
C16B C17B C18B 121.7(5)
C40B C18B C17B 118.9(6)
C40B C18B C19B 121.5(5)
C17B C18B C19B 119.5(5)
N4B C19B C20B 110.4(5)
N4B C19B C18B 113.0(4)
C20B C19B C18B 107.7(5)
N2B C20B C19B 113.9(5)
N2B C20B S1B 124.9(4)
C19B C20B S1B 121.0(4)
O5B C21B C2B 108.9(6)
O6B C22B O5B 113.5(7)
O6B C23B C24B 108.9(11)
O7B C24B C23B 116.0(14)
C27B C26B C3B 121.2(5)
O8B C27B C26B 125.5(5)
O8B C27B C28B 114.2(5)
C26B C27B C28B 120.2(5)
C29B C28B C27B 118.9(5)
C28B C29B O9B 123.8(5)
C28B C29B C4B 121.5(5)
O9B C29B C4B 114.7(5)
O10B C32B C5B 115.9(5)
O10B C32B C33B 124.0(6)
C5B C32B C33B 120.0(5)
C34B C33B C32B 120.5(6)
C33B C34B C7B 120.2(5)
C37B C36B C12B 120.6(6)
C36B C37B C15B 120.2(6)
O11B C38B C39B 120.5(5)
O11B C38B C16B 120.3(6)
C39B C38B C16B 119.1(5)
O12B C39B C40B 120.2(6)
O12B C39B C38B 118.8(6)
C40B C39B C38B 121.0(5)
C39B C40B C18B 120.7(6)
O13B C42B O14B 126.6(5)
O13B C42B N4B 124.0(5)
O14B C42B N4B 109.4(4)
C46B C43B O14B 102.5(5)
C46B C43B C44B 110.4(6)
O14B C43B C44B 110.3(5)
C46B C43B C45B 112.9(5)
O14B C43B C45B 108.2(5)
C44B C43B C45B 112.0(6)
O1C C2C C1C 121.4(10)
O1C C2C C3C 122.1(9)
C1C C2C C3C 116.0(9)
O1D C2D C3D 119.7(9)
O1D C2D C1D 121.9(8)
C3D C2D C1D 118.3(9)
O1E C2E C1E 121.4(8)
O1E C2E C3E 119.7(7)
C1E C2E C3E 118.9(7)
O1F C2F C3F 124.2(12)
O1F C2F C1F 120.1(13)
C3F C2F C1F 115.7(11)

loop_
_geom_bond_atom_site_label_1
_geom_bond_atom_site_label_2
_geom_bond_distance
S1A C20A 1.659(6)
Cl1A C14A 1.771(6)
O1A C1A 1.230(7)
O2A C9A 1.215(6)
O3A C11A 1.402(7)
O4A C15A 1.377(8)
O4A C16A 1.376(7)
O5A C22A 1.389(10)
O5A C21A 1.407(9)
O6A C23A 1.382(11)
O6A C22A 1.403(14)
O7A C24A 1.279(15)
O7A C25A 1.532(15)
O8A C27A 1.368(7)
O8A C30A 1.414(7)
O9A C29A 1.357(6)
O9A C31A 1.422(7)
O10A C32A 1.352(7)
O10A C35A 1.422(8)
O11A C38A 1.385(7)
O11A C41A 1.398(8)
O12A C39A 1.345(8)
O13A C42A 1.215(7)
O14A C42A 1.313(7)
O14A C43A 1.483(7)
N1A C1A 1.331(7)
N1A C2A 1.449(8)
N2A C20A 1.344(8)
N2A C8A 1.441(7)
N3A C9A 1.346(7)
N3A C10A 1.458(7)
N4A C42A 1.338(7)
N4A C19A 1.456(7)
C1A C10A 1.500(9)
C2A C3A 1.532(8)
C2A C21A 1.571(9)
C3A C26A 1.377(8)
C3A C4A 1.421(8)
C4A C29A 1.396(8)
C4A C5A 1.538(7)
C5A C6A 1.376(8)
C5A C32A 1.415(8)
C6A C7A 1.390(7)
C7A C34A 1.386(8)
C7A C8A 1.530(8)
C8A C9A 1.548(8)
C10A C11A 1.545(8)
C11A C12A 1.542(9)
C12A C36A 1.368(8)
C12A C13A 1.386(9)
C13A C14A 1.348(10)
C14A C15A 1.405(9)
C15A C37A 1.406(9)
C16A C17A 1.380(8)
C16A C38A 1.400(9)
C17A C18A 1.390(8)
C18A C40A 1.401(9)
C18A C19A 1.538(8)
C19A C20A 1.507(8)
C23A C24A 1.382(18)
C26A C27A 1.399(8)
C27A C28A 1.391(8)
C28A C29A 1.398(8)
C32A C33A 1.398(8)
C33A C34A 1.389(9)
C36A C37A 1.373(9)
C38A C39A 1.387(9)
C39A C40A 1.383(9)
C43A C45A 1.511(10)
C43A C46A 1.512(10)
C43A C44A 1.516(10)
S1B C20B 1.661(6)
Cl1B C14B 1.746(6)
O1B C1B 1.207(7)
O2B C9B 1.219(7)
O3B C11B 1.409(8)
O4B C16B 1.362(8)
O4B C15B 1.401(7)
O5B C21B 1.402(8)
O5B C22B 1.400(10)
O6B C22B 1.388(9)
O6B C23B 1.434(12)
O7B C24B 1.392(18)
O7B C25B 1.413(14)
O8B C27B 1.367(7)
O8B C30B 1.430(9)
O9B C29B 1.375(7)
O9B C31B 1.427(7)
O10B C32B 1.372(7)
O10B C35B 1.429(8)
O11B C38B 1.390(8)
O11B C41B 1.426(9)
O12B C39B 1.356(7)
O13B C42B 1.220(6)
O14B C42B 1.338(7)
O14B C43B 1.494(7)
N1B C1B 1.361(7)
N1B C2B 1.471(7)
N2B C20B 1.315(7)
N2B C8B 1.453(7)
N3B C9B 1.356(8)
N3B C10B 1.436(7)
N4B C42B 1.358(7)
N4B C19B 1.450(8)
C1B C10B 1.551(8)
C2B C21B 1.509(8)
C2B C3B 1.528(8)
C3B C26B 1.384(8)
C3B C4B 1.403(8)
C4B C29B 1.406(8)
C4B C5B 1.508(7)
C5B C6B 1.380(8)
C5B C32B 1.392(8)
C6B C7B 1.394(8)
C7B C34B 1.391(9)
C7B C8B 1.532(8)
C8B C9B 1.570(8)
C10B C11B 1.545(10)
C11B C12B 1.518(9)
C12B C13B 1.365(8)
C12B C36B 1.395(8)
C13B C14B 1.421(9)
C14B C15B 1.365(8)
C15B C37B 1.379(9)
C16B C17B 1.390(8)
C16B C38B 1.425(8)
C17B C18B 1.404(9)
C18B C40B 1.385(8)
C18B C19B 1.545(9)
C19B C20B 1.528(7)
C23B C24B 1.500(17)
C26B C27B 1.365(8)
C27B C28B 1.408(9)
C28B C29B 1.378(8)
C32B C33B 1.393(8)
C33B C34B 1.380(8)
C36B C37B 1.392(9)
C38B C39B 1.400(10)
C39B C40B 1.379(9)
C43B C46B 1.509(9)
C43B C44B 1.508(10)
C43B C45B 1.536(10)
O1C C2C 1.201(9)
C1C C2C 1.473(14)
C2C C3C 1.573(17)
O1D C2D 1.191(8)
C1D C2D 1.536(14)
C2D C3D 1.465(12)
O1E C2E 1.215(8)
C1E C2E 1.466(12)
C2E C3E 1.525(12)
O1F C2F 1.139(12)
C1F C2F 1.54(2)
C2F C3F 1.497(16)

loop_
_geom_hbond_atom_site_label_D
_geom_hbond_atom_site_label_H
_geom_hbond_atom_site_label_A
_geom_hbond_distance_DH
_geom_hbond_distance_HA
_geom_hbond_distance_DA
_geom_hbond_angle_DHA
_geom_hbond_site_symmetry_A
O3A H3A O13B 0.84 2.04 2.875(5) 173.9 1_545

loop_
_geom_torsion_atom_site_label_1
_geom_torsion_atom_site_label_2
_geom_torsion_atom_site_label_3
_geom_torsion_atom_site_label_4
_geom_torsion
C2A N1A C1A O1A 9.6(8)
C2A N1A C1A C10A -166.7(5)
C1A N1A C2A C3A 138.2(5)
C1A N1A C2A C21A -93.8(6)
N1A C2A C3A C26A 119.9(6)
C21A C2A C3A C26A -4.5(8)
N1A C2A C3A C4A -61.9(7)
C21A C2A C3A C4A 173.7(6)
C26A C3A C4A C29A -3.0(8)
C2A C3A C4A C29A 178.8(5)
C26A C3A C4A C5A 177.8(6)
C2A C3A C4A C5A -0.4(8)
C29A C4A C5A C6A -94.0(6)
C3A C4A C5A C6A 85.3(7)
C29A C4A C5A C32A 87.8(7)
C3A C4A C5A C32A -92.9(7)
C32A C5A C6A C7A 3.4(8)
C4A C5A C6A C7A -174.8(5)
C5A C6A C7A C34A -4.6(8)
C5A C6A C7A C8A 166.9(5)
C20A N2A C8A C7A -89.8(6)
C20A N2A C8A C9A 150.1(5)
C34A C7A C8A N2A -60.3(7)
C6A C7A C8A N2A 128.3(5)
C34A C7A C8A C9A 58.2(6)
C6A C7A C8A C9A -113.2(5)
C10A N3A C9A O2A -177.0(6)
C10A N3A C9A C8A 8.7(8)
N2A C8A C9A O2A 22.6(7)
C7A C8A C9A O2A -102.8(6)
N2A C8A C9A N3A -163.0(5)
C7A C8A C9A N3A 71.6(6)
C9A N3A C10A C1A -108.3(6)
C9A N3A C10A C11A 121.6(6)
O1A C1A C10A N3A -26.8(7)
N1A C1A C10A N3A 149.6(5)
O1A C1A C10A C11A 98.3(6)
N1A C1A C10A C11A -85.3(6)
N3A C10A C11A O3A 63.5(6)
C1A C10A C11A O3A -62.5(6)
N3A C10A C11A C12A -62.5(6)
C1A C10A C11A C12A 171.5(5)
O3A C11A C12A C36A -26.6(7)
C10A C11A C12A C36A 98.1(6)
O3A C11A C12A C13A 161.7(5)
C10A C11A C12A C13A -73.7(6)
C36A C12A C13A C14A -1.8(8)
C11A C12A C13A C14A 170.2(5)
C12A C13A C14A C15A -2.6(9)
C12A C13A C14A Cl1A 178.9(4)
C16A O4A C15A C37A -107.4(6)
C16A O4A C15A C14A 75.5(7)
C13A C14A C15A O4A -178.4(5)
Cl1A C14A C15A O4A 0.1(8)
C13A C14A C15A C37A 4.3(9)
Cl1A C14A C15A C37A -177.1(4)
C15A O4A C16A C17A 15.3(8)
C15A O4A C16A C38A -166.6(5)
O4A C16A C17A C18A -176.5(5)
C38A C16A C17A C18A 5.5(8)
C16A C17A C18A C40A -5.6(8)
C16A C17A C18A C19A 177.0(5)
C42A N4A C19A C20A 134.4(6)
C42A N4A C19A C18A -103.5(6)
C17A C18A C19A N4A -161.5(5)
C40A C18A C19A N4A 21.2(7)
C17A C18A C19A C20A -37.9(6)
C40A C18A C19A C20A 144.8(5)
C8A N2A C20A C19A -161.4(5)
C8A N2A C20A S1A 13.1(8)
N4A C19A C20A N2A -134.5(5)
C18A C19A C20A N2A 102.0(5)
N4A C19A C20A S1A 51.0(6)
C18A C19A C20A S1A -72.4(6)
C22A O5A C21A C2A 157.6(7)
N1A C2A C21A O5A -62.2(7)
C3A C2A C21A O5A 64.5(7)
C21A O5A C22A O6A 64.6(10)
C23A O6A C22A O5A 62.3(11)
C22A O6A C23A C24A -180.0(9)
C25A O7A C24A C23A -86.6(15)
O6A C23A C24A O7A 168.3(12)
C4A C3A C26A C27A -1.2(9)
C2A C3A C26A C27A 177.0(5)
C30A O8A C27A C28A -8.5(8)
C30A O8A C27A C26A 172.4(5)
C3A C26A C27A O8A -176.1(5)
C3A C26A C27A C28A 4.8(9)
O8A C27A C28A C29A 176.9(5)
C26A C27A C28A C29A -4.1(8)
C31A O9A C29A C28A -5.2(8)
C31A O9A C29A C4A 178.1(5)
C27A C28A C29A O9A -176.6(5)
C27A C28A C29A C4A -0.1(8)
C3A C4A C29A O9A -179.7(5)
C5A C4A C29A O9A -0.4(8)
C3A C4A C29A C28A 3.6(8)
C5A C4A C29A C28A -177.1(5)
C35A O10A C32A C33A -4.9(8)
C35A O10A C32A C5A 176.5(5)
C6A C5A C32A O10A 179.2(5)
C4A C5A C32A O10A -2.5(7)
C6A C5A C32A C33A 0.5(8)
C4A C5A C32A C33A 178.8(5)
O10A C32A C33A C34A 178.2(5)
C5A C32A C33A C34A -3.2(9)
C6A C7A C34A C33A 1.8(8)
C8A C7A C34A C33A -169.6(5)
C32A C33A C34A C7A 2.1(9)
C13A C12A C36A C37A 4.3(8)
C11A C12A C36A C37A -167.4(5)
C12A C36A C37A C15A -2.4(8)
O4A C15A C37A C36A -179.2(5)
C14A C15A C37A C36A -1.8(8)
C41A O11A C38A C39A 103.4(6)
C41A O11A C38A C16A -79.7(7)
O4A C16A C38A O11A 3.2(8)
C17A C16A C38A O11A -178.7(5)
O4A C16A C38A C39A 180.0(5)
C17A C16A C38A C39A -1.8(8)
O11A C38A C39A O12A -3.4(9)
C16A C38A C39A O12A 179.7(5)
O11A C38A C39A C40A 175.3(5)
C16A C38A C39A C40A -1.6(9)
O12A C39A C40A C18A -179.7(5)
C38A C39A C40A C18A 1.4(9)
C17A C18A C40A C39A 2.1(8)
C19A C18A C40A C39A 179.4(5)
C43A O14A C42A O13A -0.3(9)
C43A O14A C42A N4A 179.8(5)
C19A N4A C42A O13A -8.4(9)
C19A N4A C42A O14A 171.5(5)
C42A O14A C43A C45A -178.0(5)
C42A O14A C43A C46A 64.8(7)
C42A O14A C43A C44A -61.7(7)
C2B N1B C1B O1B 17.8(8)
C2B N1B C1B C10B -157.0(5)
C1B N1B C2B C21B -96.8(6)
C1B N1B C2B C3B 135.0(5)
N1B C2B C3B C26B 106.9(6)
C21B C2B C3B C26B -17.8(8)
N1B C2B C3B C4B -73.3(7)
C21B C2B C3B C4B 162.0(6)
C26B C3B C4B C29B -1.2(8)
C2B C3B C4B C29B 179.0(5)
C26B C3B C4B C5B -179.5(5)
C2B C3B C4B C5B 0.8(8)
C3B C4B C5B C6B 88.4(6)
C29B C4B C5B C6B -89.8(7)
C3B C4B C5B C32B -89.3(7)
C29B C4B C5B C32B 92.5(7)
C32B C5B C6B C7B 3.3(8)
C4B C5B C6B C7B -174.4(5)
C5B C6B C7B C34B -5.6(8)
C5B C6B C7B C8B 168.6(5)
C20B N2B C8B C7B -84.2(7)
C20B N2B C8B C9B 154.0(5)
C6B C7B C8B N2B 130.7(5)
C34B C7B C8B N2B -55.4(7)
C6B C7B C8B C9B -109.7(6)
C34B C7B C8B C9B 64.2(7)
C10B N3B C9B O2B -178.8(6)
C10B N3B C9B C8B 2.2(9)
N2B C8B C9B O2B 21.4(7)
C7B C8B C9B O2B -105.9(6)
N2B C8B C9B N3B -159.6(5)
C7B C8B C9B N3B 73.1(7)
C9B N3B C10B C11B 124.5(6)
C9B N3B C10B C1B -105.0(6)
O1B C1B C10B N3B -14.9(8)
N1B C1B C10B N3B 160.0(5)
O1B C1B C10B C11B 112.3(7)
N1B C1B C10B C11B -72.9(7)
N3B C10B C11B O3B 63.1(6)
C1B C10B C11B O3B -62.8(7)
N3B C10B C11B C12B -59.9(6)
C1B C10B C11B C12B 174.3(5)
O3B C11B C12B C13B 161.8(6)
C10B C11B C12B C13B -77.3(7)
O3B C11B C12B C36B -28.0(9)
C10B C11B C12B C36B 92.9(7)
C36B C12B C13B C14B -0.7(10)
C11B C12B C13B C14B 169.7(6)
C12B C13B C14B C15B -2.1(10)
C12B C13B C14B Cl1B -179.0(5)
C13B C14B C15B C37B 5.3(10)
Cl1B C14B C15B C37B -177.8(5)
C13B C14B C15B O4B -178.6(6)
Cl1B C14B C15B O4B -1.7(8)
C16B O4B C15B C14B 72.5(7)
C16B O4B C15B C37B -111.4(6)
C15B O4B C16B C17B 18.6(8)
C15B O4B C16B C38B -162.6(5)
O4B C16B C17B C18B -176.9(5)
C38B C16B C17B C18B 4.2(8)
C16B C17B C18B C40B -2.8(8)
C16B C17B C18B C19B 179.4(5)
C42B N4B C19B C20B 144.2(5)
C42B N4B C19B C18B -95.1(6)
C40B C18B C19B N4B 17.0(7)
C17B C18B C19B N4B -165.2(5)
C40B C18B C19B C20B 139.2(5)
C17B C18B C19B C20B -43.1(6)
C8B N2B C20B C19B -161.3(5)
C8B N2B C20B S1B 13.3(8)
N4B C19B C20B N2B -134.3(5)
C18B C19B C20B N2B 102.0(5)
N4B C19B C20B S1B 50.9(6)
C18B C19B C20B S1B -72.8(6)
C22B O5B C21B C2B 163.8(6)
N1B C2B C21B O5B 177.4(5)
C3B C2B C21B O5B -59.0(8)
C23B O6B C22B O5B 75.6(9)
C21B O5B C22B O6B 67.2(9)
C22B O6B C23B C24B 93.7(11)
C25B O7B C24B C23B -154.5(14)
O6B C23B C24B O7B 64.1(18)
C4B C3B C26B C27B -0.6(8)
C2B C3B C26B C27B 179.2(5)
C30B O8B C27B C26B 1.6(9)
C30B O8B C27B C28B -177.1(6)
C3B C26B C27B O8B -177.3(5)
C3B C26B C27B C28B 1.3(9)
O8B C27B C28B C29B 178.6(5)
C26B C27B C28B C29B -0.2(9)
C27B C28B C29B O9B 179.4(5)
C27B C28B C29B C4B -1.7(9)
C31B O9B C29B C28B -8.0(8)
C31B O9B C29B C4B 173.0(5)
C3B C4B C29B C28B 2.4(8)
C5B C4B C29B C28B -179.4(5)
C3B C4B C29B O9B -178.6(5)
C5B C4B C29B O9B -0.4(8)
C35B O10B C32B C5B 167.2(6)
C35B O10B C32B C33B -12.9(9)
C6B C5B C32B O10B -178.3(5)
C4B C5B C32B O10B -0.6(7)
C6B C5B C32B C33B 1.9(8)
C4B C5B C32B C33B 179.6(5)
O10B C32B C33B C34B 175.5(5)
C5B C32B C33B C34B -4.7(9)
C32B C33B C34B C7B 2.3(9)
C6B C7B C34B C33B 2.7(8)
C8B C7B C34B C33B -171.3(5)
C13B C12B C36B C37B 0.3(10)
C11B C12B C36B C37B -169.9(6)
C12B C36B C37B C15B 2.9(10)
C14B C15B C37B C36B -5.7(10)
O4B C15B C37B C36B 178.1(6)
C41B O11B C38B C39B -107.1(7)
C41B O11B C38B C16B 76.8(7)
O4B C16B C38B O11B -5.7(8)
C17B C16B C38B O11B 173.2(5)
O4B C16B C38B C39B 178.1(5)
C17B C16B C38B C39B -3.0(8)
O11B C38B C39B O12B 4.3(8)
C16B C38B C39B O12B -179.5(5)
O11B C38B C39B C40B -175.8(5)
C16B C38B C39B C40B 0.3(8)
O12B C39B C40B C18B -179.0(5)
C38B C39B C40B C18B 1.1(9)
C17B C18B C40B C39B 0.1(8)
C19B C18B C40B C39B 177.8(5)
C43B O14B C42B O13B 19.7(8)
C43B O14B C42B N4B -160.5(5)
C19B N4B C42B O13B -2.3(8)
C19B N4B C42B O14B 177.9(5)
C42B O14B C43B C46B 173.4(5)
C42B O14B C43B C44B -69.0(7)
C42B O14B C43B C45B 53.8(7)
